data_1572854
loop_
_publ_author_name
'Mulholland, Michael E.'
'Filiatrault, Heather L.'
'Maris, Thierry'
'Skene, W. G.'

_publ_contact_author_id_orcid 0000-0001-9731-4046
_publ_section_title
;
 Structural study of an electroactive allyl ester thiophenoazomethine for
 PDMS blending
;
_journal_name_full 'Journal of Molecular Structure'
_journal_page_first 139416-1
_journal_page_last 139416-8
_journal_paper_doi 10.1016/j.molstruc.2024.139416
_journal_volume 1320
_journal_year 2025
_chemical_formula_moiety 'C30 H28 N4 O8 S3, C2 H6 O'
_chemical_formula_sum 'C32 H34 N4 O9 S3'
_chemical_formula_weight 714.81
_chemical_name_systematic
;
tetrakis(prop-2-en-1-yl) 2,2'-[thiene-2,5-diylbis(methanylylideneazanylylidene)]
bis(5-aminothiophene-3,4-dicarboxylate) ethanol solvate
;
_space_group_crystal_system triclinic
_space_group_IT_number 2
_space_group_name_Hall '-P 1'
_space_group_name_H-M_alt 'P -1'
_atom_sites_solution_hydrogens mixed
_atom_sites_solution_primary dual
_audit_contact_author_email thierry.maris@umontreal.ca
_audit_contact_author_name 'Thierry Maris'
_audit_contact_author_phone '+1 514 340 4711 2579'
_audit_creation_date 2018-10-24
_audit_creation_method
;
Olex2 1.2
(compiled 2018.05.29 svn.r3508 for OlexSys, GUI svn.r5506)
;
_cell_angle_alpha 113.251(2)
_cell_angle_beta 105.083(2)
_cell_angle_gamma 98.375(2)
_cell_formula_units_Z 2
_cell_length_a 11.2834(5)
_cell_length_b 13.3905(5)
_cell_length_c 13.4806(5)
_cell_measurement_reflns_used 9947
_cell_measurement_temperature 100
_cell_measurement_theta_max 53.968
_cell_measurement_theta_min 3.314
_cell_volume 1734.64(13)
_computing_cell_refinement
;       
SAINT (2013) V8.38A; Integration Software for 
Single Crystal Data. Bruker AXS Inc., Madison, WI 53719-1173.'
;
_computing_data_collection
;
APEX 2 (2013) Bruker AXS Inc., Madison, WI 53719-1173.
;
_computing_data_reduction
;       
SAINT (2013) V8.38A; Integration Software for 
Single Crystal Data. Bruker AXS Inc., Madison, WI 53719-1173.'
;
_computing_molecular_graphics 'Olex2 (Dolomanov et al., 2009)'
_computing_publication_material 'Olex2 (Dolomanov et al., 2009)'
_computing_structure_refinement 'XL (Sheldrick, 2008)'
_computing_structure_solution 'XT (Sheldrick, 2015)'
_diffrn_ambient_temperature 100
_diffrn_detector 'CMOS Area detector'
_diffrn_detector_area_resol_mean 10.24
_diffrn_detector_type 'Bruker Photon 100 CMOS Detector'
_diffrn_measured_fraction_theta_full 0.992
_diffrn_measured_fraction_theta_max 0.989
_diffrn_measurement_device 'k-geometry diffractometer'
_diffrn_measurement_device_type 'Bruker Venture Metaljet'
_diffrn_measurement_method '\w and \f scans'
_diffrn_radiation_collimation 'Focusing mirrors'
_diffrn_radiation_monochromator 'Helios MX Mirror Optics'
_diffrn_radiation_probe x-ray
_diffrn_radiation_type GaK\a
_diffrn_radiation_wavelength 1.34139
_diffrn_reflns_av_R_equivalents 0.0299
_diffrn_reflns_av_unetI/netI 0.0325
_diffrn_reflns_Laue_measured_fraction_full 0.992
_diffrn_reflns_Laue_measured_fraction_max 0.989
_diffrn_reflns_limit_h_max 11
_diffrn_reflns_limit_h_min -13
_diffrn_reflns_limit_k_max 16
_diffrn_reflns_limit_k_min -16
_diffrn_reflns_limit_l_max 16
_diffrn_reflns_limit_l_min -16
_diffrn_reflns_number 18061
_diffrn_reflns_point_group_measured_fraction_full 0.992
_diffrn_reflns_point_group_measured_fraction_max 0.989
_diffrn_reflns_theta_full 53.594
_diffrn_reflns_theta_max 53.993
_diffrn_reflns_theta_min 3.313
_diffrn_source 'Metal Jet'
_diffrn_source_target Ga
_diffrn_source_type 'Gallium Liquid Metal Jet Source'
_exptl_absorpt_coefficient_mu 1.604
_exptl_absorpt_correction_T_max 0.5115
_exptl_absorpt_correction_T_min 0.4061
_exptl_absorpt_correction_type multi-scan
_exptl_absorpt_process_details
;    
SADABS-2016/2 (Bruker,2016/2) was used for absorption correction. 
wR2(int) was 0.0769 before and 0.0435 after correction. The Ratio of 
minimum to maximum transmission is 0.7939. The \l/2 correction factor 
is Not present.'
;
_exptl_crystal_colour red
_exptl_crystal_colour_primary red
_exptl_crystal_density_diffrn 1.369
_exptl_crystal_description plate
_exptl_crystal_F_000 748
_exptl_crystal_size_max 0.16
_exptl_crystal_size_mid 0.1
_exptl_crystal_size_min 0.02
_refine_diff_density_max 0.421
_refine_diff_density_min -0.252
_refine_diff_density_rms 0.054
_refine_ls_extinction_coef .
_refine_ls_extinction_method none
_refine_ls_goodness_of_fit_ref 0.993
_refine_ls_hydrogen_treatment mixed
_refine_ls_matrix_type full
_refine_ls_number_parameters 464
_refine_ls_number_reflns 6305
_refine_ls_number_restraints 16
_refine_ls_restrained_S_all 0.992
_refine_ls_R_factor_all 0.0373
_refine_ls_R_factor_gt 0.0336
_refine_ls_shift/su_max 0.002
_refine_ls_shift/su_mean 0.000
_refine_ls_structure_factor_coef Fsqd
_refine_ls_weighting_details 'w=1/[\s^2^(Fo^2^)+(0.0530P)^2^+0.7038P] where P=(Fo^2^+2Fc^2^)/3'
_refine_ls_weighting_scheme calc
_refine_ls_wR_factor_gt 0.0889
_refine_ls_wR_factor_ref 0.0921
_reflns_Friedel_coverage 0.000
_reflns_Friedel_fraction_full .
_reflns_Friedel_fraction_max .
_reflns_number_gt 5725
_reflns_number_total 6305
_reflns_threshold_expression 'I > 2\s(I)'
_cod_data_source_file sken54.cif
_cod_data_source_block sken54
_cod_original_cell_volume 1734.64(12)
_cod_database_code 1572854

loop_
_space_group_symop_id
_space_group_symop_operation_xyz
1 'x, y, z'
2 '-x, -y, -z'

loop_
_atom_site_label
_atom_site_type_symbol
_atom_site_fract_x
_atom_site_fract_y
_atom_site_fract_z
_atom_site_U_iso_or_equiv
_atom_site_adp_type
_atom_site_occupancy
_atom_site_site_symmetry_order
_atom_site_calc_flag
_atom_site_refinement_flags_posn
_atom_site_refinement_flags_adp
_atom_site_refinement_flags_occupancy
_atom_site_disorder_assembly
_atom_site_disorder_group
C1 C 0.97976(14) 0.58367(12) 1.30562(12) 0.0213(3) Uani 1 1 d . U . . .
C2 C 0.88393(13) 0.48136(12) 1.23943(12) 0.0211(3) Uani 1 1 d . U . . .
C3 C 0.83248(13) 0.45852(12) 1.12120(12) 0.0212(3) Uani 1 1 d . U . . .
C4 C 0.88624(13) 0.54040(12) 1.09749(12) 0.0215(3) Uani 1 1 d . U . . .
C5 C 0.85452(13) 0.40692(12) 1.28930(12) 0.0220(3) Uani 1 1 d . U . . .
C6 C 0.76244(16) 0.22155(13) 1.25562(14) 0.0282(3) Uani 1 1 d . U . . .
H6A H 0.698006 0.238673 1.292813 0.034 Uiso 1 1 calc R . . . .
H6B H 0.841397 0.227718 1.313853 0.034 Uiso 1 1 calc R . . . .
C7 C 0.71331(17) 0.10621(14) 1.15808(14) 0.0325(4) Uani 1 1 d . U . . .
H7 H 0.762735 0.082633 1.110343 0.039 Uiso 1 1 calc R . . . .
C8 C 0.6055(2) 0.03514(17) 1.13420(19) 0.0507(5) Uani 1 1 d . U . . .
H8A H 0.554273 0.056573 1.180557 0.061 Uiso 1 1 calc R . . . .
H8B H 0.578409 -0.038001 1.070463 0.061 Uiso 1 1 calc R . . . .
C9 C 0.72148(14) 0.35991(13) 1.03196(12) 0.0239(3) Uani 1 1 d . U . . .
C10 C 0.65981(17) 0.16924(14) 0.88873(15) 0.0363(4) Uani 1 1 d . U . . .
H10A H 0.582283 0.170067 0.910115 0.044 Uiso 1 1 calc R . . . .
H10B H 0.688186 0.103813 0.892387 0.044 Uiso 1 1 calc R . . . .
C11 C 0.62753(16) 0.15506(15) 0.76936(15) 0.0376(4) Uani 1 1 d . U . . .
H11 H 0.577651 0.082570 0.708675 0.045 Uiso 1 1 calc R . . . .
C12 C 0.66206(18) 0.23401(17) 0.74096(15) 0.0419(4) Uani 1 1 d . U . . .
H12A H 0.712009 0.307664 0.799102 0.050 Uiso 1 1 calc R . . . .
H12B H 0.637330 0.218000 0.662089 0.050 Uiso 1 1 calc R . . . .
C13 C 0.90977(13) 0.61741(12) 0.97441(12) 0.0216(3) Uani 1 1 d . U . . .
H13 H 0.977716 0.678087 1.037228 0.026 Uiso 1 1 calc R . . . .
C14 C 0.87414(13) 0.61564(12) 0.86278(12) 0.0208(3) Uani 1 1 d . U . . .
C15 C 0.93109(13) 0.69144(12) 0.83225(12) 0.0216(3) Uani 1 1 d . U . . .
H15 H 1.000670 0.756568 0.884884 0.026 Uiso 1 1 calc R . . . .
C16 C 0.87527(13) 0.66222(12) 0.71463(12) 0.0219(3) Uani 1 1 d . U . . .
H16 H 0.902995 0.705369 0.679212 0.026 Uiso 1 1 calc R . . . .
C17 C 0.77598(13) 0.56413(12) 0.65667(12) 0.0201(3) Uani 1 1 d . U . . .
C18 C 0.69774(13) 0.50850(12) 0.53650(12) 0.0210(3) Uani 1 1 d . U . . .
H18 H 0.712510 0.539713 0.487127 0.025 Uiso 1 1 calc R . . . .
C19 C 0.42040(14) 0.28891(13) 0.16929(12) 0.0246(3) Uani 1 1 d . U . . .
C20 C 0.36680(14) 0.22343(13) 0.21346(13) 0.0237(3) Uani 1 1 d . U . . .
C21 C 0.43223(13) 0.26710(12) 0.33517(12) 0.0220(3) Uani 1 1 d . U . . .
C22 C 0.53080(14) 0.36240(12) 0.38118(12) 0.0225(3) Uani 1 1 d . U . . .
C23 C 0.25459(14) 0.12749(13) 0.14192(12) 0.0254(3) Uani 1 1 d . U . . .
C24 C 0.09132(15) -0.00944(14) 0.13697(14) 0.0347(4) Uani 1 1 d . U . . .
H24A H 0.098743 -0.068109 0.067511 0.042 Uiso 1 1 calc R . . . .
H24B H 0.020992 0.021398 0.111946 0.042 Uiso 1 1 calc R . . . .
C25 C 0.06374(16) -0.05964(14) 0.21169(15) 0.0340(4) Uani 1 1 d . U . . .
H25 H 0.129791 -0.080622 0.252165 0.041 Uiso 1 1 calc R . . . .
C26 C -0.04756(17) -0.07638(15) 0.22445(15) 0.0387(4) Uani 1 1 d . U . . .
H26A H -0.115060 -0.056062 0.184847 0.046 Uiso 1 1 calc R . . . .
H26B H -0.060728 -0.108821 0.273298 0.046 Uiso 1 1 calc R . . . .
C27 C 0.40808(14) 0.21181(12) 0.40745(13) 0.0244(3) Uani 1 1 d . U . . .
C28A C 0.3071(3) 0.20029(18) 0.53579(19) 0.0393(5) Uani 0.931(4) 1 d D U P A 1
H28A H 0.386413 0.187854 0.575515 0.047 Uiso 0.931(4) 1 calc R . P A 1
H28B H 0.241511 0.126199 0.488027 0.047 Uiso 0.931(4) 1 calc R . P A 1
C29A C 0.2616(2) 0.27785(17) 0.62127(18) 0.0404(5) Uani 0.931(4) 1 d D U P A 1
H29A H 0.186226 0.297393 0.594392 0.049 Uiso 0.931(4) 1 calc R . P A 1
C30A C 0.3214(3) 0.3208(2) 0.7330(2) 0.0488(7) Uani 0.931(4) 1 d D U P A 1
H30A H 0.396939 0.302276 0.761583 0.059 Uiso 0.931(4) 1 calc R . P A 1
H30B H 0.289081 0.370320 0.785093 0.059 Uiso 0.931(4) 1 calc R . P A 1
C28B C 0.264(3) 0.212(3) 0.527(2) 0.0393(5) Uani 0.069(4) 1 d D U P A 2
H28C H 0.185354 0.237705 0.526518 0.047 Uiso 0.069(4) 1 calc R . P A 2
H28D H 0.240466 0.128860 0.494711 0.047 Uiso 0.069(4) 1 calc R . P A 2
C29B C 0.360(2) 0.267(2) 0.645(2) 0.0404(5) Uani 0.069(4) 1 d D U P A 2
H29B H 0.448934 0.287362 0.656997 0.049 Uiso 0.069(4) 1 calc R . P A 2
C30B C 0.322(5) 0.287(4) 0.734(3) 0.0488(7) Uani 0.069(4) 1 d D U P A 2
H30C H 0.232978 0.266293 0.721491 0.059 Uiso 0.069(4) 1 calc R . P A 2
H30D H 0.382507 0.321753 0.809839 0.059 Uiso 0.069(4) 1 calc R . P A 2
N1 N 1.04861(13) 0.63168(12) 1.41862(11) 0.0250(3) Uani 1 1 d . U . . .
H1A H 1.1196(19) 0.6893(17) 1.4473(17) 0.036(5) Uiso 1 1 d . . . . .
H1B H 1.0372(17) 0.5934(16) 1.4524(16) 0.026(5) Uiso 1 1 d . . . . .
N2 N 0.85118(11) 0.53821(10) 0.99054(10) 0.0214(3) Uani 1 1 d . U . . .
N3 N 0.60781(11) 0.41662(10) 0.49560(10) 0.0218(3) Uani 1 1 d . U . . .
N4 N 0.38179(14) 0.27321(14) 0.05951(12) 0.0321(3) Uani 1 1 d . U . . .
H4A H 0.317(2) 0.2189(17) 0.0134(18) 0.035(5) Uiso 1 1 d . . . . .
H4B H 0.428(2) 0.3141(19) 0.0374(19) 0.049(6) Uiso 1 1 d . . . . .
O1 O 0.88815(10) 0.43596(9) 1.39262(9) 0.0268(2) Uani 1 1 d . U . . .
O2 O 0.78909(10) 0.30018(8) 1.20927(9) 0.0243(2) Uani 1 1 d . U . . .
O3 O 0.61181(10) 0.35960(10) 1.01812(10) 0.0325(3) Uani 1 1 d . U . . .
O4 O 0.75977(10) 0.27292(9) 0.97094(9) 0.0280(2) Uani 1 1 d . U . . .
O5 O 0.20238(10) 0.09181(10) 0.03798(9) 0.0321(3) Uani 1 1 d . U . . .
O6 O 0.21058(10) 0.08056(9) 0.20228(9) 0.0289(2) Uani 1 1 d . U . . .
O7 O 0.45632(10) 0.13883(9) 0.41561(10) 0.0332(3) Uani 1 1 d . U . . .
O8 O 0.33173(11) 0.25249(9) 0.46281(10) 0.0302(3) Uani 1 1 d D U . . .
S1 S 1.00652(3) 0.65095(3) 1.22306(3) 0.02246(10) Uani 1 1 d . U . . .
S2 S 0.75025(3) 0.50755(3) 0.74681(3) 0.02110(10) Uani 1 1 d . U . . .
S3 S 0.54701(3) 0.40400(3) 0.27494(3) 0.02424(10) Uani 1 1 d . U . . .
C31 C 0.86815(18) 0.06634(16) 0.47521(18) 0.0435(4) Uani 1 1 d . U . . .
H31A H 0.902198 0.090096 0.425668 0.065 Uiso 1 1 calc GR . . . .
H31B H 0.874026 -0.010338 0.459783 0.065 Uiso 1 1 calc GR . . . .
H31C H 0.917884 0.118640 0.556202 0.065 Uiso 1 1 calc GR . . . .
C32 C 0.73185(18) 0.06731(16) 0.45084(19) 0.0422(4) Uani 1 1 d . U . . .
H32A H 0.680524 0.013307 0.369617 0.051 Uiso 1 1 calc R . . . .
H32B H 0.696968 0.044198 0.501169 0.051 Uiso 1 1 calc R . . . .
O9 O 0.72536(12) 0.17853(10) 0.47185(11) 0.0359(3) Uani 1 1 d . U . . .
H9 H 0.646(3) 0.178(2) 0.458(2) 0.066(7) Uiso 1 1 d . . . . .

loop_
_atom_site_aniso_label
_atom_site_aniso_U_11
_atom_site_aniso_U_22
_atom_site_aniso_U_33
_atom_site_aniso_U_23
_atom_site_aniso_U_13
_atom_site_aniso_U_12
C1 0.0226(7) 0.0227(7) 0.0198(7) 0.0109(6) 0.0062(6) 0.0082(6)
C2 0.0213(7) 0.0231(7) 0.0198(7) 0.0103(6) 0.0065(6) 0.0079(6)
C3 0.0202(7) 0.0231(7) 0.0194(7) 0.0094(6) 0.0055(6) 0.0067(6)
C4 0.0200(7) 0.0234(7) 0.0190(7) 0.0098(6) 0.0034(6) 0.0061(6)
C5 0.0198(7) 0.0255(8) 0.0208(7) 0.0107(6) 0.0061(6) 0.0077(6)
C6 0.0353(9) 0.0262(8) 0.0310(8) 0.0185(7) 0.0144(7) 0.0092(7)
C7 0.0420(9) 0.0268(8) 0.0314(8) 0.0157(7) 0.0131(7) 0.0098(7)
C8 0.0497(12) 0.0345(10) 0.0570(13) 0.0179(9) 0.0125(10) 0.0008(9)
C9 0.0261(8) 0.0262(8) 0.0205(7) 0.0139(6) 0.0059(6) 0.0053(6)
C10 0.0360(9) 0.0225(8) 0.0358(9) 0.0069(7) 0.0058(7) -0.0017(7)
C11 0.0314(9) 0.0312(9) 0.0320(9) 0.0039(7) 0.0042(7) 0.0010(7)
C12 0.0444(10) 0.0427(11) 0.0262(9) 0.0103(8) 0.0050(8) 0.0060(8)
C13 0.0205(7) 0.0218(7) 0.0185(7) 0.0076(6) 0.0035(6) 0.0053(6)
C14 0.0203(7) 0.0200(7) 0.0181(7) 0.0068(6) 0.0033(6) 0.0060(6)
C15 0.0204(7) 0.0199(7) 0.0197(7) 0.0079(6) 0.0025(6) 0.0031(6)
C16 0.0226(7) 0.0218(7) 0.0201(7) 0.0097(6) 0.0053(6) 0.0058(6)
C17 0.0203(7) 0.0204(7) 0.0197(7) 0.0095(6) 0.0054(6) 0.0075(6)
C18 0.0202(7) 0.0222(7) 0.0194(7) 0.0092(6) 0.0048(6) 0.0073(6)
C19 0.0193(7) 0.0286(8) 0.0192(7) 0.0063(6) 0.0034(6) 0.0071(6)
C20 0.0200(7) 0.0248(8) 0.0201(7) 0.0058(6) 0.0039(6) 0.0071(6)
C21 0.0188(7) 0.0214(7) 0.0210(7) 0.0064(6) 0.0037(6) 0.0074(6)
C22 0.0212(7) 0.0244(7) 0.0185(7) 0.0081(6) 0.0037(6) 0.0077(6)
C23 0.0218(7) 0.0257(8) 0.0211(7) 0.0052(6) 0.0038(6) 0.0077(6)
C24 0.0263(8) 0.0319(9) 0.0272(8) 0.0071(7) -0.0019(7) -0.0051(7)
C25 0.0300(9) 0.0276(8) 0.0333(9) 0.0118(7) 0.0001(7) 0.0026(7)
C26 0.0398(10) 0.0381(10) 0.0360(9) 0.0190(8) 0.0077(8) 0.0084(8)
C27 0.0209(7) 0.0192(7) 0.0219(7) 0.0046(6) -0.0005(6) 0.0023(6)
C28A 0.0554(14) 0.0352(11) 0.0433(11) 0.0267(9) 0.0254(11) 0.0168(10)
C29A 0.0461(11) 0.0464(12) 0.0518(12) 0.0328(10) 0.0303(10) 0.0224(9)
C30A 0.0663(14) 0.0494(17) 0.0515(12) 0.0288(12) 0.0345(11) 0.0322(14)
C28B 0.0554(14) 0.0352(11) 0.0433(11) 0.0267(9) 0.0254(11) 0.0168(10)
C29B 0.0461(11) 0.0464(12) 0.0518(12) 0.0328(10) 0.0303(10) 0.0224(9)
C30B 0.0663(14) 0.0494(17) 0.0515(12) 0.0288(12) 0.0345(11) 0.0322(14)
N1 0.0278(7) 0.0243(7) 0.0193(6) 0.0111(6) 0.0030(5) 0.0033(6)
N2 0.0215(6) 0.0231(6) 0.0188(6) 0.0100(5) 0.0047(5) 0.0067(5)
N3 0.0203(6) 0.0215(6) 0.0190(6) 0.0072(5) 0.0026(5) 0.0067(5)
N4 0.0255(7) 0.0407(9) 0.0190(7) 0.0098(6) 0.0021(6) -0.0003(6)
O1 0.0284(5) 0.0310(6) 0.0210(5) 0.0142(5) 0.0059(4) 0.0060(4)
O2 0.0289(5) 0.0222(5) 0.0221(5) 0.0118(4) 0.0078(4) 0.0051(4)
O3 0.0225(6) 0.0372(6) 0.0338(6) 0.0159(5) 0.0058(5) 0.0049(5)
O4 0.0280(6) 0.0212(5) 0.0256(5) 0.0059(4) 0.0052(4) 0.0021(4)
O5 0.0267(6) 0.0340(6) 0.0200(5) 0.0039(5) 0.0019(4) 0.0008(5)
O6 0.0241(5) 0.0255(6) 0.0239(5) 0.0069(5) -0.0006(4) -0.0013(4)
O7 0.0298(6) 0.0267(6) 0.0400(7) 0.0167(5) 0.0041(5) 0.0090(5)
O8 0.0393(6) 0.0266(6) 0.0322(6) 0.0171(5) 0.0168(5) 0.0111(5)
S1 0.02404(19) 0.02174(19) 0.01821(18) 0.00996(15) 0.00265(14) 0.00296(14)
S2 0.02047(18) 0.02027(19) 0.01850(18) 0.00890(14) 0.00206(14) 0.00263(14)
S3 0.02028(18) 0.0279(2) 0.01882(18) 0.00880(15) 0.00269(14) 0.00350(15)
C31 0.0434(10) 0.0387(10) 0.0531(12) 0.0226(9) 0.0185(9) 0.0164(8)
C32 0.0380(10) 0.0324(9) 0.0574(12) 0.0237(9) 0.0143(9) 0.0082(8)
O9 0.0276(6) 0.0353(7) 0.0477(7) 0.0247(6) 0.0080(5) 0.0091(5)

loop_
_atom_type_symbol
_atom_type_description
_atom_type_scat_dispersion_real
_atom_type_scat_dispersion_imag
_atom_type_scat_source
C C 0.0137 0.0067 'International Tables Vol C Tables 4.2.6.8 and 6.1.1.4'
H H 0.0000 0.0000 'International Tables Vol C Tables 4.2.6.8 and 6.1.1.4'
N N 0.0241 0.0134 'International Tables Vol C Tables 4.2.6.8 and 6.1.1.4'
O O 0.0387 0.0241 'International Tables Vol C Tables 4.2.6.8 and 6.1.1.4'
S S 0.2925 0.4295 'International Tables Vol C Tables 4.2.6.8 and 6.1.1.4'

loop_
_geom_angle_atom_site_label_1
_geom_angle_atom_site_label_2
_geom_angle_atom_site_label_3
_geom_angle
_geom_angle_site_symmetry_1
_geom_angle_site_symmetry_3
C2 C1 S1 111.60(10) . .
N1 C1 C2 128.47(14) . .
N1 C1 S1 119.93(12) . .
C1 C2 C3 112.11(13) . .
C1 C2 C5 120.49(13) . .
C3 C2 C5 127.15(13) . .
C2 C3 C9 124.15(13) . .
C4 C3 C2 114.08(13) . .
C4 C3 C9 121.54(13) . .
C3 C4 N2 124.69(13) . .
C3 C4 S1 110.81(11) . .
N2 C4 S1 124.50(11) . .
O1 C5 C2 124.22(14) . .
O1 C5 O2 122.88(13) . .
O2 C5 C2 112.87(12) . .
H6A C6 H6B 108.5 . .
C7 C6 H6A 110.3 . .
C7 C6 H6B 110.3 . .
O2 C6 H6A 110.3 . .
O2 C6 H6B 110.3 . .
O2 C6 C7 107.31(12) . .
C6 C7 H7 118.3 . .
C8 C7 C6 123.42(17) . .
C8 C7 H7 118.3 . .
C7 C8 H8A 120.0 . .
C7 C8 H8B 120.0 . .
H8A C8 H8B 120.0 . .
O3 C9 C3 123.55(14) . .
O3 C9 O4 124.73(14) . .
O4 C9 C3 111.73(12) . .
H10A C10 H10B 107.9 . .
C11 C10 H10A 109.2 . .
C11 C10 H10B 109.2 . .
O4 C10 H10A 109.2 . .
O4 C10 H10B 109.2 . .
O4 C10 C11 112.17(14) . .
C10 C11 H11 117.4 . .
C12 C11 C10 125.18(16) . .
C12 C11 H11 117.4 . .
C11 C12 H12A 120.0 . .
C11 C12 H12B 120.0 . .
H12A C12 H12B 120.0 . .
C14 C13 H13 119.4 . .
N2 C13 H13 119.4 . .
N2 C13 C14 121.26(13) . .
C13 C14 S2 120.77(11) . .
C15 C14 C13 127.47(13) . .
C15 C14 S2 111.74(11) . .
C14 C15 H15 123.6 . .
C14 C15 C16 112.80(13) . .
C16 C15 H15 123.6 . .
C15 C16 H16 123.8 . .
C17 C16 C15 112.46(13) . .
C17 C16 H16 123.8 . .
C16 C17 C18 128.05(13) . .
C16 C17 S2 111.81(11) . .
C18 C17 S2 120.14(11) . .
C17 C18 H18 119.9 . .
N3 C18 C17 120.28(14) . .
N3 C18 H18 119.9 . .
C20 C19 S3 112.29(11) . .
N4 C19 C20 127.30(14) . .
N4 C19 S3 120.37(13) . .
C19 C20 C21 111.67(13) . .
C19 C20 C23 121.62(13) . .
C21 C20 C23 126.64(14) . .
C20 C21 C27 125.75(13) . .
C22 C21 C20 113.80(14) . .
C22 C21 C27 120.21(13) . .
C21 C22 N3 123.31(14) . .
C21 C22 S3 111.22(11) . .
N3 C22 S3 125.46(11) . .
O5 C23 C20 124.77(15) . .
O5 C23 O6 122.38(14) . .
O6 C23 C20 112.84(12) . .
H24A C24 H24B 108.4 . .
C25 C24 H24A 110.0 . .
C25 C24 H24B 110.0 . .
O6 C24 H24A 110.0 . .
O6 C24 H24B 110.0 . .
O6 C24 C25 108.46(13) . .
C24 C25 H25 118.5 . .
C26 C25 C24 123.02(16) . .
C26 C25 H25 118.5 . .
C25 C26 H26A 120.0 . .
C25 C26 H26B 120.0 . .
H26A C26 H26B 120.0 . .
O7 C27 C21 122.83(14) . .
O7 C27 O8 124.23(15) . .
O8 C27 C21 112.93(12) . .
H28A C28A H28B 108.4 . .
C29A C28A H28A 110.1 . .
C29A C28A H28B 110.1 . .
O8 C28A H28A 110.1 . .
O8 C28A H28B 110.1 . .
O8 C28A C29A 107.93(15) . .
C28A C29A H29A 118.7 . .
C30A C29A C28A 122.6(2) . .
C30A C29A H29A 118.7 . .
C29A C30A H30A 120.0 . .
C29A C30A H30B 120.0 . .
H30A C30A H30B 120.0 . .
H28C C28B H28D 109.2 . .
C29B C28B H28C 111.3 . .
C29B C28B H28D 111.3 . .
C29B C28B O8 102.4(17) . .
O8 C28B H28C 111.3 . .
O8 C28B H28D 111.3 . .
C28B C29B H29B 120.5 . .
C30B C29B C28B 119(3) . .
C30B C29B H29B 120.5 . .
C29B C30B H30C 120.0 . .
C29B C30B H30D 120.0 . .
H30C C30B H30D 120.0 . .
C1 N1 H1A 119.0(13) . .
C1 N1 H1B 116.0(13) . .
H1A N1 H1B 121.7(18) . .
C13 N2 C4 120.84(13) . .
C18 N3 C22 121.40(13) . .
C19 N4 H4A 116.0(13) . .
C19 N4 H4B 120.7(14) . .
H4A N4 H4B 123(2) . .
C5 O2 C6 114.66(11) . .
C9 O4 C10 116.25(12) . .
C23 O6 C24 115.28(12) . .
C27 O8 C28A 114.19(13) . .
C27 O8 C28B 132.3(15) . .
C1 S1 C4 91.40(7) . .
C14 S2 C17 91.19(7) . .
C19 S3 C22 91.01(7) . .
H31A C31 H31B 109.5 . .
H31A C31 H31C 109.5 . .
H31B C31 H31C 109.5 . .
C32 C31 H31A 109.5 . .
C32 C31 H31B 109.5 . .
C32 C31 H31C 109.5 . .
C31 C32 H32A 110.0 . .
C31 C32 H32B 110.0 . .
H32A C32 H32B 108.4 . .
O9 C32 C31 108.52(15) . .
O9 C32 H32A 110.0 . .
O9 C32 H32B 110.0 . .
C32 O9 H9 107.6(17) . .

loop_
_geom_bond_atom_site_label_1
_geom_bond_atom_site_label_2
_geom_bond_distance
_geom_bond_site_symmetry_2
C1 C2 1.394(2) .
C1 N1 1.3427(19) .
C1 S1 1.7404(14) .
C2 C3 1.433(2) .
C2 C5 1.451(2) .
C3 C4 1.362(2) .
C3 C9 1.496(2) .
C4 N2 1.3792(18) .
C4 S1 1.7718(14) .
C5 O1 1.2204(18) .
C5 O2 1.3464(18) .
C6 H6A 0.9900 .
C6 H6B 0.9900 .
C6 C7 1.480(2) .
C6 O2 1.4541(17) .
C7 H7 0.9500 .
C7 C8 1.306(3) .
C8 H8A 0.9500 .
C8 H8B 0.9500 .
C9 O3 1.2016(18) .
C9 O4 1.3399(18) .
C10 H10A 0.9900 .
C10 H10B 0.9900 .
C10 C11 1.480(3) .
C10 O4 1.4513(19) .
C11 H11 0.9500 .
C11 C12 1.301(3) .
C12 H12A 0.9500 .
C12 H12B 0.9500 .
C13 H13 0.9500 .
C13 C14 1.443(2) .
C13 N2 1.289(2) .
C14 C15 1.375(2) .
C14 S2 1.7263(14) .
C15 H15 0.9500 .
C15 C16 1.408(2) .
C16 H16 0.9500 .
C16 C17 1.377(2) .
C17 C18 1.439(2) .
C17 S2 1.7266(14) .
C18 H18 0.9500 .
C18 N3 1.2872(19) .
C19 C20 1.391(2) .
C19 N4 1.348(2) .
C19 S3 1.7354(15) .
C20 C21 1.437(2) .
C20 C23 1.448(2) .
C21 C22 1.361(2) .
C21 C27 1.490(2) .
C22 N3 1.3769(18) .
C22 S3 1.7697(15) .
C23 O5 1.2241(18) .
C23 O6 1.3516(19) .
C24 H24A 0.9900 .
C24 H24B 0.9900 .
C24 C25 1.483(2) .
C24 O6 1.4530(18) .
C25 H25 0.9500 .
C25 C26 1.311(3) .
C26 H26A 0.9500 .
C26 H26B 0.9500 .
C27 O7 1.2133(18) .
C27 O8 1.3214(19) .
C28A H28A 0.9900 .
C28A H28B 0.9900 .
C28A C29A 1.479(3) .
C28A O8 1.471(2) .
C29A H29A 0.9500 .
C29A C30A 1.315(3) .
C30A H30A 0.9500 .
C30A H30B 0.9500 .
C28B H28C 0.9900 .
C28B H28D 0.9900 .
C28B C29B 1.485(19) .
C28B O8 1.493(18) .
C29B H29B 0.9500 .
C29B C30B 1.318(19) .
C30B H30C 0.9500 .
C30B H30D 0.9500 .
N1 H1A 0.90(2) .
N1 H1B 0.83(2) .
N4 H4A 0.84(2) .
N4 H4B 0.89(2) .
C31 H31A 0.9800 .
C31 H31B 0.9800 .
C31 H31C 0.9800 .
C31 C32 1.490(3) .
C32 H32A 0.9900 .
C32 H32B 0.9900 .
C32 O9 1.419(2) .
O9 H9 0.86(3) .

loop_
_geom_hbond_atom_site_label_D
_geom_hbond_atom_site_label_H
_geom_hbond_atom_site_label_A
_geom_hbond_distance_DH
_geom_hbond_distance_HA
_geom_hbond_distance_DA
_geom_hbond_angle_DHA
_geom_hbond_site_symmetry_A
_geom_hbond_publ_flag
N1 H1A O9 0.90(2) 1.99(2) 2.8866(19) 173.4(18) 2_767 yes
N1 H1B O1 0.83(2) 2.201(18) 2.7986(18) 129.3(16) . yes
N1 H1B O1 0.83(2) 2.25(2) 2.9778(17) 147.4(16) 2_768 yes
N4 H4A O5 0.84(2) 2.17(2) 2.791(2) 130.9(17) . yes
N4 H4B O3 0.89(2) 2.18(2) 2.9621(19) 146.1(19) 1_554 yes
O9 H9 O7 0.86(3) 2.00(3) 2.8436(17) 167(2) . yes

loop_
_geom_torsion_atom_site_label_1
_geom_torsion_atom_site_label_2
_geom_torsion_atom_site_label_3
_geom_torsion_atom_site_label_4
_geom_torsion
_geom_torsion_site_symmetry_1
_geom_torsion_site_symmetry_2
_geom_torsion_site_symmetry_3
_geom_torsion_site_symmetry_4
C1 C2 C3 C4 -0.30(18) . . . .
C1 C2 C3 C9 -174.83(13) . . . .
C1 C2 C5 O1 16.3(2) . . . .
C1 C2 C5 O2 -161.67(13) . . . .
C2 C1 S1 C4 0.38(11) . . . .
C2 C3 C4 N2 -178.89(13) . . . .
C2 C3 C4 S1 0.58(16) . . . .
C2 C3 C9 O3 83.27(19) . . . .
C2 C3 C9 O4 -96.27(16) . . . .
C2 C5 O2 C6 177.46(12) . . . .
C3 C2 C5 O1 -170.00(14) . . . .
C3 C2 C5 O2 12.1(2) . . . .
C3 C4 N2 C13 -177.71(14) . . . .
C3 C4 S1 C1 -0.55(11) . . . .
C3 C9 O4 C10 174.80(12) . . . .
C4 C3 C9 O3 -90.86(19) . . . .
C4 C3 C9 O4 89.60(16) . . . .
C5 C2 C3 C4 -174.47(13) . . . .
C5 C2 C3 C9 11.0(2) . . . .
C7 C6 O2 C5 -169.36(13) . . . .
C9 C3 C4 N2 -4.2(2) . . . .
C9 C3 C4 S1 175.27(11) . . . .
C11 C10 O4 C9 100.77(16) . . . .
C13 C14 C15 C16 177.66(14) . . . .
C13 C14 S2 C17 -177.74(12) . . . .
C14 C13 N2 C4 179.76(12) . . . .
C14 C15 C16 C17 0.03(18) . . . .
C15 C14 S2 C17 0.39(11) . . . .
C15 C16 C17 C18 -179.57(13) . . . .
C15 C16 C17 S2 0.27(16) . . . .
C16 C17 C18 N3 -179.85(14) . . . .
C16 C17 S2 C14 -0.38(11) . . . .
C17 C18 N3 C22 179.34(12) . . . .
C18 C17 S2 C14 179.48(12) . . . .
C19 C20 C21 C22 0.47(18) . . . .
C19 C20 C21 C27 -173.75(13) . . . .
C19 C20 C23 O5 4.4(2) . . . .
C19 C20 C23 O6 -174.73(13) . . . .
C20 C19 S3 C22 1.22(12) . . . .
C20 C21 C22 N3 -178.54(13) . . . .
C20 C21 C22 S3 0.45(16) . . . .
C20 C21 C27 O7 83.80(19) . . . .
C20 C21 C27 O8 -97.65(16) . . . .
C20 C23 O6 C24 174.54(13) . . . .
C21 C20 C23 O5 -179.00(14) . . . .
C21 C20 C23 O6 1.8(2) . . . .
C21 C22 N3 C18 -177.92(14) . . . .
C21 C22 S3 C19 -0.94(11) . . . .
C21 C27 O8 C28A -179.44(14) . . . .
C21 C27 O8 C28B 168.0(14) . . . .
C22 C21 C27 O7 -90.08(18) . . . .
C22 C21 C27 O8 88.48(16) . . . .
C23 C20 C21 C22 -176.38(14) . . . .
C23 C20 C21 C27 9.4(2) . . . .
C25 C24 O6 C23 174.06(13) . . . .
C27 C21 C22 N3 -4.0(2) . . . .
C27 C21 C22 S3 175.02(10) . . . .
C29A C28A O8 C27 160.24(16) . . . .
C29B C28B O8 C27 88(2) . . . .
N1 C1 C2 C3 -179.96(14) . . . .
N1 C1 C2 C5 -5.4(2) . . . .
N1 C1 S1 C4 -179.77(12) . . . .
N2 C4 S1 C1 178.92(13) . . . .
N2 C13 C14 C15 -177.21(14) . . . .
N2 C13 C14 S2 0.6(2) . . . .
N3 C22 S3 C19 178.02(13) . . . .
N4 C19 C20 C21 -178.95(15) . . . .
N4 C19 C20 C23 -1.9(2) . . . .
N4 C19 S3 C22 179.16(13) . . . .
O1 C5 O2 C6 -0.5(2) . . . .
O2 C6 C7 C8 -126.53(18) . . . .
O3 C9 O4 C10 -4.7(2) . . . .
O4 C10 C11 C12 -13.8(3) . . . .
O5 C23 O6 C24 -4.7(2) . . . .
O6 C24 C25 C26 130.91(17) . . . .
O7 C27 O8 C28A -0.9(2) . . . .
O7 C27 O8 C28B -13.5(14) . . . .
O8 C28A C29A C30A -120.7(2) . . . .
O8 C28B C29B C30B 155(3) . . . .
S1 C1 C2 C3 -0.13(16) . . . .
S1 C1 C2 C5 174.48(11) . . . .
S1 C4 N2 C13 2.9(2) . . . .
S2 C14 C15 C16 -0.31(16) . . . .
S2 C17 C18 N3 0.32(19) . . . .
S3 C19 C20 C21 -1.19(16) . . . .
S3 C19 C20 C23 175.84(11) . . . .
S3 C22 N3 C18 3.2(2) . . . .

_cod_database_fobs_code 1572854
